data_7217918
loop_
_publ_author_name
'Pas\'an, Jorge'
'Sanchiz, Joaqu\'in'
'Fabelo, \'Oscar'
'Ca\~nadillas-Delgado, Laura'
'D\'eniz, Mariadel'
'D\'iaz-Gallifa, Pau'
'Mart\'inez-Benito, Carla'
'Lloret, Francesc'
'Julve, Miguel'
'Ruiz-P\'erez, Catalina'

_publ_section_title
;
 Influence of the coligand in the magnetic properties of a series of
 copper(ii)--phenylmalonate complexes
;
_journal_issue 35
_journal_name_full CrystEngComm
_journal_page_first 8106
_journal_paper_doi 10.1039/C4CE00834K
_journal_volume 16
_journal_year 2014
_chemical_formula_sum 'C15 H10 Cu N2 O4'
_chemical_formula_weight 345.79
_chemical_name_systematic
;
 ?
;
_space_group_crystal_system monoclinic
_space_group_IT_number 14
_space_group_name_Hall '-P 2yn'
_space_group_name_H-M_alt 'P 1 21/n 1'
_symmetry_space_group_name_Hall '-P 2yn'
_symmetry_space_group_name_H-M 'P 1 21/n 1'
_atom_sites_solution_hydrogens geom
_audit_creation_method SHELXL-97
_cell_angle_alpha 90
_cell_angle_beta 93.463(15)
_cell_angle_gamma 90
_cell_formula_units_Z 4
_cell_length_a 6.9188(8)
_cell_length_b 31.180(12)
_cell_length_c 6.2103(11)
_cell_measurement_temperature 293(2)
_cell_volume 1337.3(6)
_computing_cell_refinement 'Dirax/lsq (Duisenberg & Schreurs, 1989-2000)'
_computing_data_collection 'Collect (Nonius BV, 1997-2000)'
_computing_data_reduction 'EvalCCD (Duisenberg & Schreurs 1990-2000)'
_computing_molecular_graphics CRYSTALMAKER
_computing_publication_material 'PARST97 (Nardelli, 1997)'
_computing_structure_refinement 'SHELXL-97 (Sheldrick, 1997)'
_computing_structure_solution 'SHELXS-97 (Sheldrick, 1997)'
_diffrn_ambient_temperature 293(2)
_diffrn_detector 'CCD plate'
_diffrn_detector_area_resol_mean 9
_diffrn_measured_fraction_theta_full 0.974
_diffrn_measured_fraction_theta_max 0.959
_diffrn_measurement_device '95mm CCD camera on \k-goniostat'
_diffrn_measurement_device_type KappaCCD
_diffrn_measurement_method 'CCD rotation images, thick slices'
_diffrn_radiation_monochromator 'horizonally mounted graphite crystal'
_diffrn_radiation_probe x-ray
_diffrn_radiation_source 'fine-focus sealed tube'
_diffrn_radiation_type MoK\a
_diffrn_radiation_wavelength 0.71073
_diffrn_reflns_av_R_equivalents 0.0986
_diffrn_reflns_av_unetI/netI 0.0857
_diffrn_reflns_Laue_measured_fraction_full 0.974
_diffrn_reflns_Laue_measured_fraction_max 0.959
_diffrn_reflns_limit_h_max 9
_diffrn_reflns_limit_h_min -9
_diffrn_reflns_limit_k_max 43
_diffrn_reflns_limit_k_min -43
_diffrn_reflns_limit_l_max 8
_diffrn_reflns_limit_l_min -8
_diffrn_reflns_number 11917
_diffrn_reflns_point_group_measured_fraction_full 0.974
_diffrn_reflns_point_group_measured_fraction_max 0.959
_diffrn_reflns_theta_full 25.242
_diffrn_reflns_theta_max 30.121
_diffrn_reflns_theta_min 6.459
_diffrn_source 'Enraf Nonius FR590'
_exptl_absorpt_coefficient_mu 1.653
_exptl_absorpt_correction_T_max 0.72
_exptl_absorpt_correction_T_min 0.53
_exptl_absorpt_correction_type empirical
_exptl_absorpt_process_details
;
SADABS: Area-Detector Absorption Correction; 
Siemens Industrial Automation, Inc.: Madison, WI, 1996.
;
_exptl_crystal_colour Blue
_exptl_crystal_density_diffrn 1.717
_exptl_crystal_description Sheets
_exptl_crystal_F_000 700
_exptl_crystal_size_max 0.4
_exptl_crystal_size_mid 0.34
_exptl_crystal_size_min 0.2
_refine_diff_density_max 1.028
_refine_diff_density_min -0.815
_refine_diff_density_rms 0.113
_refine_ls_extinction_method none
_refine_ls_goodness_of_fit_ref 1.013
_refine_ls_hydrogen_treatment constr
_refine_ls_matrix_type full
_refine_ls_number_parameters 199
_refine_ls_number_reflns 3787
_refine_ls_number_restraints 0
_refine_ls_restrained_S_all 1.013
_refine_ls_R_factor_all 0.0865
_refine_ls_R_factor_gt 0.0578
_refine_ls_shift/su_max 0.000
_refine_ls_shift/su_mean 0.000
_refine_ls_structure_factor_coef Fsqd
_refine_ls_weighting_details 'w=1/[\s^2^(Fo^2^)+(0.0720P)^2^+1.1077P] where P=(Fo^2^+2Fc^2^)/3'
_refine_ls_weighting_scheme calc
_refine_ls_wR_factor_gt 0.1369
_refine_ls_wR_factor_ref 0.1475
_reflns_Friedel_coverage 0.000
_reflns_number_gt 2718
_reflns_number_total 3787
_reflns_threshold_expression 'I > 2\s(I)'
_cod_duplicate_entry 7216199
_cod_data_source_file c4ce00834k2.cif
_cod_data_source_block compound3
_cod_database_code 7217918
_shelx_space_group_comment
;
The symmetry employed for this shelxl refinement is uniquely defined
by the following loop, which should always be used as a source of
symmetry information in preference to the above space-group names.
They are only intended as comments.
;

loop_
_space_group_symop_operation_xyz
'x, y, z'
'-x+1/2, y+1/2, -z+1/2'
'-x, -y, -z'
'x-1/2, -y-1/2, z-1/2'

loop_
_atom_site_label
_atom_site_type_symbol
_atom_site_fract_x
_atom_site_fract_y
_atom_site_fract_z
_atom_site_U_iso_or_equiv
_atom_site_adp_type
_atom_site_occupancy
_atom_site_site_symmetry_order
_atom_site_calc_flag
_atom_site_refinement_flags_posn
_atom_site_refinement_flags_adp
C1 C -0.0036(4) 0.28262(10) 1.1773(5) 0.0180(6) Uani 1 1 d . .
C2 C 0.1678(4) 0.30732(10) 1.0870(5) 0.0166(6) Uani 1 1 d . .
H2 H 0.1608 0.3021 0.9311 0.020 Uiso 1 1 calc R U
C3 C 0.3543(4) 0.28607(10) 1.1776(5) 0.0168(6) Uani 1 1 d . .
C4 C 0.1581(4) 0.35530(11) 1.1158(6) 0.0212(7) Uani 1 1 d . .
C5 C 0.1920(5) 0.37464(13) 1.3162(7) 0.0297(8) Uani 1 1 d . .
H5 H 0.2189 0.3577 1.4377 0.036 Uiso 1 1 calc R U
C6 C 0.1861(6) 0.41885(14) 1.3369(8) 0.0426(11) Uani 1 1 d . .
H6 H 0.2098 0.4314 1.4719 0.051 Uiso 1 1 calc R U
C7 C 0.1454(7) 0.44434(14) 1.1595(10) 0.0503(13) Uani 1 1 d . .
H7 H 0.1434 0.4740 1.1741 0.060 Uiso 1 1 calc R U
C8 C 0.1078(6) 0.42591(14) 0.9612(9) 0.0442(12) Uani 1 1 d . .
H8 H 0.0781 0.4430 0.8410 0.053 Uiso 1 1 calc R U
C9 C 0.1143(5) 0.38137(13) 0.9400(7) 0.0304(8) Uani 1 1 d . .
H9 H 0.0887 0.3690 0.8049 0.037 Uiso 1 1 calc R U
C10 C 0.1335(5) 0.14638(13) 1.3381(6) 0.0283(8) Uani 1 1 d . .
H10 H 0.1209 0.1704 1.4253 0.034 Uiso 1 1 calc R U
C11 C 0.0897(5) 0.10685(13) 1.4205(6) 0.0328(9) Uani 1 1 d . .
H11 H 0.0482 0.1044 1.5596 0.039 Uiso 1 1 calc R U
C12 C 0.1081(6) 0.07104(13) 1.2945(7) 0.0355(9) Uani 1 1 d . .
H12 H 0.0774 0.0440 1.3454 0.043 Uiso 1 1 calc R U
C13 C 0.1733(5) 0.07630(12) 1.0904(7) 0.0301(8) Uani 1 1 d . .
C14 C 0.2155(5) 0.11748(11) 1.0188(6) 0.0241(7) Uani 1 1 d . .
H14 H 0.2607 0.1208 0.8819 0.029 Uiso 1 1 calc R U
C15 C 0.1921(7) 0.04080(13) 0.9452(8) 0.0417(11) Uani 1 1 d . .
Cu1 Cu 0.18206(5) 0.21588(2) 0.96989(7) 0.01692(14) Uani 1 1 d . .
N1 N 0.1932(4) 0.15214(9) 1.1398(5) 0.0228(6) Uani 1 1 d . .
N2 N 0.2078(8) 0.01283(14) 0.8300(9) 0.0718(15) Uani 1 1 d . .
O1 O -0.1218(3) 0.30433(7) 1.2770(4) 0.0224(5) Uani 1 1 d . .
O2 O -0.0145(3) 0.24308(7) 1.1434(4) 0.0228(5) Uani 1 1 d . .
O3 O 0.4749(3) 0.30899(7) 1.2815(4) 0.0208(5) Uani 1 1 d . .
O4 O 0.3791(3) 0.24665(8) 1.1436(4) 0.0244(5) Uani 1 1 d . .

loop_
_atom_site_aniso_label
_atom_site_aniso_U_11
_atom_site_aniso_U_22
_atom_site_aniso_U_33
_atom_site_aniso_U_23
_atom_site_aniso_U_13
_atom_site_aniso_U_12
C1 0.0130(14) 0.0232(15) 0.0174(15) 0.0019(14) -0.0016(11) 0.0020(11)
C2 0.0153(14) 0.0191(15) 0.0154(15) 0.0018(13) 0.0013(12) -0.0014(11)
C3 0.0131(14) 0.0220(15) 0.0158(15) 0.0007(13) 0.0046(11) -0.0023(11)
C4 0.0125(14) 0.0221(16) 0.0290(18) 0.0041(14) 0.0027(13) -0.0008(12)
C5 0.0231(18) 0.0311(19) 0.035(2) -0.0039(17) 0.0006(15) 0.0023(14)
C6 0.035(2) 0.034(2) 0.058(3) -0.018(2) 0.003(2) -0.0010(17)
C7 0.042(2) 0.024(2) 0.086(4) 0.001(2) 0.012(3) -0.0013(17)
C8 0.033(2) 0.030(2) 0.069(3) 0.021(2) 0.001(2) 0.0034(17)
C9 0.0199(16) 0.035(2) 0.036(2) 0.0097(18) -0.0037(15) -0.0004(14)
C10 0.0207(17) 0.036(2) 0.0281(19) -0.0029(17) 0.0008(14) 0.0060(14)
C11 0.0272(19) 0.047(2) 0.0250(19) 0.0093(18) 0.0044(15) -0.0012(16)
C12 0.035(2) 0.031(2) 0.041(2) 0.0109(18) 0.0070(18) -0.0033(16)
C13 0.0258(18) 0.0258(18) 0.039(2) 0.0022(17) 0.0034(16) 0.0004(14)
C14 0.0250(18) 0.0242(16) 0.0234(18) 0.0025(15) 0.0028(14) 0.0005(13)
C15 0.050(3) 0.0237(19) 0.052(3) -0.001(2) 0.010(2) -0.0043(17)
Cu1 0.0110(2) 0.0179(2) 0.0218(2) -0.00278(16) 0.00089(14) 0.00025(14)
N1 0.0204(14) 0.0236(14) 0.0242(15) 0.0011(13) -0.0003(12) 0.0007(11)
N2 0.096(4) 0.034(2) 0.088(4) -0.018(2) 0.029(3) -0.010(2)
O1 0.0169(11) 0.0217(12) 0.0295(13) 0.0010(11) 0.0087(10) 0.0035(9)
O2 0.0170(11) 0.0233(11) 0.0288(13) -0.0049(10) 0.0078(10) -0.0030(9)
O3 0.0133(10) 0.0231(11) 0.0251(13) 0.0030(10) -0.0075(9) -0.0010(9)
O4 0.0151(11) 0.0257(12) 0.0317(14) -0.0065(11) -0.0032(10) 0.0027(9)

loop_
_atom_type_symbol
_atom_type_description
_atom_type_scat_dispersion_real
_atom_type_scat_dispersion_imag
_atom_type_scat_source
C C 0.0033 0.0016 'International Tables Vol C Tables 4.2.6.8 and 6.1.1.4'
H H 0.0000 0.0000 'International Tables Vol C Tables 4.2.6.8 and 6.1.1.4'
Cu Cu 0.3201 1.2651 'International Tables Vol C Tables 4.2.6.8 and 6.1.1.4'
N N 0.0061 0.0033 'International Tables Vol C Tables 4.2.6.8 and 6.1.1.4'
O O 0.0106 0.0060 'International Tables Vol C Tables 4.2.6.8 and 6.1.1.4'

loop_
_geom_angle_atom_site_label_1
_geom_angle_atom_site_label_2
_geom_angle_atom_site_label_3
_geom_angle
_geom_angle_site_symmetry_1
_geom_angle_site_symmetry_3
O1 C1 O2 125.5(3) . .
O1 C1 C2 116.6(3) . .
O2 C1 C2 118.0(3) . .
C4 C2 C3 115.4(3) . .
C4 C2 C1 114.2(3) . .
C3 C2 C1 107.4(2) . .
O3 C3 O4 123.4(3) . .
O3 C3 C2 117.8(3) . .
O4 C3 C2 118.8(3) . .
C9 C4 C5 118.0(3) . .
C9 C4 C2 120.0(3) . .
C5 C4 C2 122.0(3) . .
C6 C5 C4 120.7(4) . .
C7 C6 C5 120.5(4) . .
C6 C7 C8 119.8(4) . .
C7 C8 C9 119.8(4) . .
C4 C9 C8 121.2(4) . .
N1 C10 C11 123.4(4) . .
C10 C11 C12 119.1(4) . .
C11 C12 C13 118.2(4) . .
C12 C13 C14 119.2(4) . .
C12 C13 C15 122.1(4) . .
C14 C13 C15 118.7(4) . .
N1 C14 C13 122.3(3) . .
N2 C15 C13 179.7(5) . .
O4 Cu1 O3 173.69(10) . 4_565
O4 Cu1 O1 90.55(10) . 4_665
O3 Cu1 O1 90.94(10) 4_565 4_665
O4 Cu1 O2 88.18(10) . .
O3 Cu1 O2 89.57(10) 4_565 .
O1 Cu1 O2 172.77(10) 4_665 .
O4 Cu1 N1 99.97(11) . .
O3 Cu1 N1 86.17(10) 4_565 .
O1 Cu1 N1 89.85(10) 4_665 .
O2 Cu1 N1 97.38(10) . .
C14 N1 C10 117.7(3) . .
C14 N1 Cu1 117.1(2) . .
C10 N1 Cu1 123.2(2) . .
C1 O1 Cu1 128.5(2) . 4_566
C1 O2 Cu1 118.5(2) . .
C3 O3 Cu1 121.7(2) . 4_666
C3 O4 Cu1 118.5(2) . .

loop_
_geom_bond_atom_site_label_1
_geom_bond_atom_site_label_2
_geom_bond_distance
_geom_bond_site_symmetry_2
C1 O1 1.253(4) .
C1 O2 1.252(4) .
C1 C2 1.547(4) .
C2 C4 1.509(5) .
C2 C3 1.527(4) .
C3 O3 1.249(4) .
C3 O4 1.261(4) .
C4 C9 1.380(5) .
C4 C5 1.390(5) .
C5 C6 1.385(6) .
C6 C7 1.374(7) .
C7 C8 1.370(7) .
C8 C9 1.396(6) .
C10 N1 1.335(5) .
C10 C11 1.375(6) .
C11 C12 1.374(6) .
C12 C13 1.381(6) .
C13 C14 1.395(5) .
C13 C15 1.438(6) .
C14 N1 1.330(5) .
C15 N2 1.137(6) .
Cu1 O4 1.940(2) .
Cu1 O3 1.955(2) 4_565
Cu1 O1 1.968(2) 4_665
Cu1 O2 1.977(2) .
Cu1 N1 2.249(3) .
O1 Cu1 1.968(2) 4_566
O3 Cu1 1.955(2) 4_666
